data_2008520
loop_
_publ_author_name
'Rugutt, Joseph K.'
'Fronczek, Frank R.'
'Yarabe, Houphouet H.'
'Shamsi, Shahab A.'
'Henry III, Charles W.'
'Billiot, Eugene J.'
'Warner, Isiah M.'

_publ_section_title
;
 A racemic strigol analogue at 100K
;
_journal_issue 5
_journal_name_full 'Acta Crystallographica Section C'
_journal_page_first 759
_journal_page_last 761
_journal_paper_doi 10.1107/S0108270199001341
_journal_volume 55
_journal_year 1999
_chemical_formula_moiety 'C13 H12 O5'
_chemical_formula_sum 'C13 H12 O5'
_chemical_formula_weight 248.24
_chemical_melting_point 407
_chemical_name_systematic
;
dl-3-[[2,5-dihydro-3-methyl-2-oxo-5-furanyl]oxo]methylene-3,3a,6,6a-
tetrahydro-2H-cyclopenta[b]furan-2-one
;
_space_group_IT_number 14
_symmetry_cell_setting monoclinic
_symmetry_space_group_name_Hall '-P 2ybc'
_symmetry_space_group_name_H-M 'P 1 21/c 1'
_cell_angle_alpha 90
_cell_angle_beta 99.51(2)
_cell_angle_gamma 90
_cell_formula_units_Z 4
_cell_length_a 12.748(2)
_cell_length_b 6.110(3)
_cell_length_c 14.870(6)
_cell_measurement_reflns_used 25
_cell_measurement_temperature 100
_cell_measurement_theta_max 19
_cell_measurement_theta_min 11
_cell_volume 1142.3(8)
_computing_cell_refinement 'CAD4 Operations Manual'
_computing_data_collection 'CAD4 Operations Manual (Enraf-Nonius, 1994)'
_computing_data_reduction 'process MolEN (Fair, 1990)'
_computing_molecular_graphics 'ORTEPII (Johnson, 1976)'
_computing_publication_material 'BTABLE PTABLE CIF IN MolEN (Fair, 1990)'
_computing_structure_refinement 'LSFM MolEN (Fair, 1990)'
_computing_structure_solution 'Direct methods (SIR, Burla et al., 1989)'
_diffrn_ambient_temperature 100
_diffrn_measurement_device Enraf_Nonius_CAD4_(with_Oxford_Cryostream)
_diffrn_measurement_method \q/2\q
_diffrn_radiation_monochromator graphite
_diffrn_radiation_source Sealed_tube
_diffrn_radiation_type Mo-K\a
_diffrn_radiation_wavelength 0.71073
_diffrn_reflns_av_R_equivalents 0.030
_diffrn_reflns_av_sigmaI/netI 1.000
_diffrn_reflns_limit_h_max 16
_diffrn_reflns_limit_h_min -17
_diffrn_reflns_limit_k_max 8
_diffrn_reflns_limit_k_min 0
_diffrn_reflns_limit_l_max 19
_diffrn_reflns_limit_l_min -19
_diffrn_reflns_number 6069
_diffrn_reflns_theta_max 30.0
_diffrn_reflns_theta_min 2.5
_diffrn_standards_decay_% 1.8
_diffrn_standards_interval_time 60
_diffrn_standards_number 3
_exptl_absorpt_coefficient_mu 0.105
_exptl_absorpt_correction_type none
_exptl_crystal_colour colorless
_exptl_crystal_density_diffrn 1.443
_exptl_crystal_density_method none
_exptl_crystal_description 'Needle fragment'
_exptl_crystal_F_000 520
_exptl_crystal_size_max 0.57
_exptl_crystal_size_mid 0.55
_exptl_crystal_size_min 0.18
_refine_diff_density_max 0.40
_refine_diff_density_min -0.33
_refine_ls_abs_structure_details ' ?'
_refine_ls_extinction_method none
_refine_ls_goodness_of_fit_all 1.992
_refine_ls_goodness_of_fit_obs 1.976
_refine_ls_hydrogen_treatment refall
_refine_ls_matrix_type full
_refine_ls_number_constraints 0
_refine_ls_number_parameters 212
_refine_ls_number_reflns 2926
_refine_ls_number_restraints 0
_refine_ls_R_factor_all 0.063
_refine_ls_R_factor_obs .050
_refine_ls_shift/esd_max 0.026
_refine_ls_shift/esd_mean 0.002
_refine_ls_structure_factor_coef Fsqd
_refine_ls_weighting_details 'w = 4Fo^2^/(\s^2^(Fo^2^) + 0.0004 Fo^4^)'
_refine_ls_weighting_scheme calc
_refine_ls_wR_factor_all 0.056
_refine_ls_wR_factor_obs .055
_reflns_number_observed 2926
_reflns_number_total 3454
_reflns_observed_criterion >1.0\s(I)
_cod_data_source_file sx1062.cif
_cod_data_source_block RG
_cod_depositor_comments
;
The following automatic conversions were performed:

'_atom_site_thermal_displace_type' tag value 'Uij' was replaced with
'Uani' value 18 times.

Automatic conversion script
Id: cif_fix_values 1646 2011-03-28 12:23:43Z adriana 

The following automatic conversions were performed:

'_refine_ls_weighting_scheme' value '4Fo^2^/(\s^2^(Fo^2^) + 0.0004
Fo^4^)' was changed to 'calc'. New tag '_refine_ls_weighting_details'
was created. The value of the new tag was set to 'w =
4Fo^2^/(\s^2^(Fo^2^) + 0.0004 Fo^4^)'.

Automatic conversion script
Id: cif_fix_values 3143 2015-03-26 13:38:13Z robertas 
;
_cod_original_cell_volume 1142.0(10)
_cod_original_sg_symbol_H-M 'P 21/c'
_cod_database_code 2008520

loop_
_symmetry_equiv_pos_as_xyz
x,y,z
-x,1/2+y,1/2-z
-x,-y,-z
+x,1/2-y,1/2+z

loop_
_atom_site_aniso_label
_atom_site_aniso_U_11
_atom_site_aniso_U_22
_atom_site_aniso_U_33
_atom_site_aniso_U_12
_atom_site_aniso_U_13
_atom_site_aniso_U_23
_atom_site_aniso_type_symbol
O1' .0267(5) .0199(4) .0163(4) .0069(4) -.0012(4) -.0029(3) O
O1 .0207(5) .0170(4) .0176(4) .0053(4) .0065(3) .0027(3) O
O2 .0257(5) .0250(4) .0233(4) .0073(4) .0122(4) .0028(3) O
O2' .0333(6) .0248(5) .0271(5) -.0025(5) -.0064(5) -.0041(4) O
O3 .0217(5) .0170(4) .0144(4) .0045(4) .0043(3) .0035(3) O
C2 .0168(6) .0168(5) .0166(5) .0001(5) .0025(5) .0009(4) C
C2' .0248(7) .0180(5) .0165(5) .0013(5) .0030(5) .0018(4) C
C3a .0178(6) .0119(5) .0143(5) .0026(5) .0024(4) -.0009(4) C
C3 .0130(6) .0147(5) .0163(5) -.0008(5) .0017(4) -.0017(4) C
C3' .0224(6) .0148(5) .0157(5) .0011(5) .0067(5) .0032(4) C
C4' .0275(7) .0134(5) .0179(5) -.0002(5) .0056(5) .0021(4) C
C4 .0153(6) .0252(6) .0173(5) .0032(5) .0047(5) -.0023(4) C
C5' .0191(6) .0184(6) .0142(5) .0006(5) .0022(5) .0030(4) C
C5 .0195(6) .0214(6) .0231(6) -.0042(5) .0081(5) -.0045(4) C
C6a .0168(6) .0137(5) .0146(5) .0012(5) .0043(4) -.0003(4) C
C6 .0234(7) .0131(5) .0229(5) .0003(5) .0097(5) .0019(4) C
C6' .0273(7) .0234(6) .0241(6) .0069(6) .0063(6) .0038(5) C
C7 .0141(6) .0174(5) .0152(5) -.0001(5) .0019(4) -.0008(4) C

loop_
_atom_site_label
_atom_site_fract_x
_atom_site_fract_y
_atom_site_fract_z
_atom_site_U_iso_or_equiv
_atom_site_thermal_displace_type
_atom_site_calc_flag
_atom_site_calc_attached_atom
_atom_site_type_symbol
O1' .28836(9) .2313(2) .58542(6) .0205(4) Uani ? ? O
O1 .04768(8) .80760(10) .27999(6) .0184(4) Uani ? ? O
O2 .00781(9) .7617(2) .41920(7) .0246(5) Uani ? ? O
O2' .44990(10) .2242(2) .67236(7) .0282(5) Uani ? ? O
O3 .21272(8) .20430(10) .43265(6) .0175(4) Uani ? ? O
C2 .05640(10) .7004(2) .36037(8) .0167(6) Uani ? ? C
C2' .38490(10) .1359(2) .61719(9) .0195(6) Uani ? ? C
C3a .18080(10) .5296(2) .27638(8) .0144(5) Uani ? ? C
C3 .13090(10) .5170(2) .36064(8) .0146(5) Uani ? ? C
C3' .38880(10) -.0797(2) .57093(8) .0173(5) Uani ? ? C
C4' .30010(10) -.1013(2) .51260(9) .0188(6) Uani ? ? C
C4 .28920(10) .6350(2) .29010(9) .0188(6) Uani ? ? C
C5' .22920(10) .0923(2) .51735(8) .0171(6) Uani ? ? C
C5 .29010(10) .8216(2) .24324(9) .0213(6) Uani ? ? C
C6a .10990(10) .7017(2) .21802(8) .0150(5) Uani ? ? C
C6 .18470(10) .8713(2) .18713(9) .0191(6) Uani ? ? C
C6' .48310(10) -.2255(2) .59350(10) .0249(6) Uani ? ? C
C7 .14380(10) .3759(2) .42989(8) .0155(5) Uani ? ? C
H3a .1780(10) .394(3) .2470(10) .027(5) Uiso ? ? H
H4 .3470(10) .569(3) .3260(10) .020(4) Uiso ? ? H
H4' .2750(10) -.214(3) .4670(10) .032(5) Uiso ? ? H
H5' .1590(10) .061(3) .5350(10) .018(4) Uiso ? ? H
H5 .355(2) .908(3) .2450(10) .030(5) Uiso ? ? H
H6a .0600(10) .648(2) .1670(10) .011(4) Uiso ? ? H
H7 .1030(10) .388(3) .4790(10) .021(4) Uiso ? ? H
H61 .1620(10) 1.021(3) .2000(10) .030(5) Uiso ? ? H
H61' .498(2) -.270(3) .6580(10) .034(5) Uiso ? ? H
H62 .185(2) .854(3) .1210(10) .035(5) Uiso ? ? H
H62' .472(2) -.349(4) .559(2) .066(7) Uiso ? ? H
H63' .550(2) -.145(4) .5880(10) .047(6) Uiso ? ? H

loop_
_atom_type_symbol
_atom_type_scat_dispersion_real
_atom_type_scat_dispersion_imag
_atom_type_scat_source
C 0.002 0.002 International_Tables_Vol_IV_Table_2.3.1
H 0.000 0.000 International_Tables_Vol_IV_Table_2.3.1
O 0.008 0.006 International_Tables_Vol_IV_Table_2.3.1

loop_
_geom_angle_atom_site_label_1
_geom_angle_atom_site_label_2
_geom_angle_atom_site_label_3
_geom_angle
_geom_angle_publ_flag
C2' O1' C5' 109.10(10) ?
C2 O1 C6a 111.70(10) yes
C5' O3 C7 113.40(10) ?
O1 C2 O2 120.80(10) ?
O1 C2 C3 109.30(10) yes
O2 C2 C3 129.90(10) ?
O1' C2' O2' 121.70(10) ?
O1' C2' C3' 108.20(10) ?
O2' C2' C3' 130.10(10) ?
C3 C3a C4 114.50(10) ?
C3 C3a C6a 102.30(10) yes
C3 C3a H3a 111.0(10) ?
C4 C3a C6a 102.80(10) yes
C4 C3a H3a 113.0(10) ?
C6a C3a H3a 111.0(10) ?
C2 C3 C3a 108.80(10) yes
C2 C3 C7 119.60(10) ?
C3a C3 C7 131.60(10) ?
C2' C3' C4' 107.60(10) ?
C2' C3' C6' 120.80(10) ?
C4' C3' C6' 131.60(10) ?
C3' C4' C5' 110.50(10) ?
C3' C4' H4' 132.0(10) ?
C5' C4' H4' 117.0(10) ?
C3a C4 C5 112.40(10) yes
C3a C4 H4 121.0(10) ?
C5 C4 H4 126.0(10) ?
O1' C5' O3 108.90(10) ?
O1' C5' C4' 104.40(10) ?
O1' C5' H5' 108.8(9) ?
O3 C5' C4' 109.90(10) ?
O3 C5' H5' 108.6(9) ?
C4' C5' H5' 115.9(9) ?
C4 C5 C6 112.40(10) yes
C4 C5 H5 121.0(10) ?
C6 C5 H5 125.0(10) ?
O1 C6a C3a 105.90(10) yes
O1 C6a C6 108.60(10) ?
O1 C6a H6a 107.0(10) ?
C3a C6a C6 107.00(10) yes
C3a C6a H6a 117.1(9) ?
C6 C6a H6a 111.2(9) ?
C5 C6 C6a 104.10(10) yes
C5 C6 H61 110.4(9) ?
C5 C6 H62 112.0(10) ?
C6a C6 H61 110.0(10) ?
C6a C6 H62 109.0(10) ?
H61 C6 H62 109.0(10) ?
C3' C6' H61' 113.0(10) ?
C3' C6' H62' 109.0(10) ?
C3' C6' H63' 110.0(10) ?
H61' C6' H62' 107.0(10) ?
H61' C6' H63' 100.0(10) ?
H62' C6' H63' 114(2) ?
O3 C7 C3 121.20(10) ?
O3 C7 H7 117.0(10) ?
C3 C7 H7 121.0(10) ?

loop_
_geom_bond_atom_site_label_1
_geom_bond_atom_site_label_2
_geom_bond_site_symmetry_1
_geom_bond_site_symmetry_2
_geom_bond_distance
_geom_bond_publ_flag
O1' C2' . . 1.373(2) yes
O1' C5' . . 1.436(2) yes
O1 C2 . . 1.351(2) yes
O1 C6a . . 1.462(2) yes
O2 C2 . . 1.211(2) yes
O2' C2' . . 1.195(2) ?
O3 C5' . . 1.418(2) ?
O3 C7 . . 1.364(2) ?
C2 C3 . . 1.469(2) ?
C2' C3' . . 1.491(2) ?
C3a C3 . . 1.498(2) ?
C3a C4 . . 1.508(2) ?
C3a C6a . . 1.555(2) yes
C3a H3a . . .93(2) ?
C3 C7 . . 1.332(2) yes
C3' C4' . . 1.313(2) yes
C3' C6' . . 1.490(2) ?
C4' C5' . . 1.498(2) ?
C4' H4' . . .98(2) ?
C4 C5 . . 1.337(2) yes
C4 H4 . . .93(2) ?
C5' H5' . . .99(2) ?
C5 C6 . . 1.491(2) ?
C5 H5 . . .98(2) ?
C6a C6 . . 1.529(2) ?
C6a H6a . . .960(10) ?
C6 H61 . . .99(2) ?
C6 H62 . . .99(2) ?
C6' H61' . . .99(2) ?
C6' H62' . . .91(2) ?
C6' H63' . . 1.00(2) ?
C7 H7 . . .96(2) ?

loop_
_geom_torsion_atom_site_label_1
_geom_torsion_atom_site_label_2
_geom_torsion_atom_site_label_3
_geom_torsion_atom_site_label_4
_geom_torsion
_geom_torsion_publ_flag
C5' O1' C2' O2' 177.50(10) ?
C5' O1' C2' C3' -2.20(10) ?
C2' O1' C5' O3 -116.30(10) ?
C2' O1' C5' C4' 1.10(10) ?
C6a O1 C2 O2 -178.00(10) ?
C6a O1 C2 C3 3.00(10) ?
C2 O1 C6a C3a -11.00(10) ?
C2 O1 C6a C6 -125.60(10) ?
C7 O3 C5' O1' -69.70(10) ?
C7 O3 C5' C4' 176.50(10) yes
C5' O3 C7 C3 170.40(10) yes
O1 C2 C3 C3a 6.70(10) ?
O1 C2 C3 C7 -173.60(10) ?
O2 C2 C3 C3a -172.20(10) ?
O2 C2 C3 C7 7.5(2) ?
O1' C2' C3' C4' 2.5(2) ?
O1' C2' C3' C6' -178.20(10) ?
O2' C2' C3' C4' -177.1(2) ?
O2' C2' C3' C6' 2.2(2) ?
C4 C3a C3 C2 97.90(10) ?
C4 C3a C3 C7 -81.8(2) ?
C6a C3a C3 C2 -12.50(10) ?
C6a C3a C3 C7 167.80(10) ?
C3 C3a C4 C5 -115.60(10) ?
C6a C3a C4 C5 -5.40(10) ?
C3 C3a C6a O1 13.90(10) ?
C3 C3a C6a C6 129.60(10) ?
C4 C3a C6a O1 -105.20(10) ?
C4 C3a C6a C6 10.60(10) ?
C2 C3 C7 O3 -179.70(10) yes
C3a C3 C7 O3 0.0(3) ?
C2' C3' C4' C5' -1.8(2) ?
C6' C3' C4' C5' 179.00(10) ?
C3' C4' C5' O1' 0.60(10) ?
C3' C4' C5' O3 117.30(10) ?
C3a C4 C5 C6 -2.2(2) ?
C4 C5 C6 C6a 8.9(2) ?
O1 C6a C6 C5 102.10(10) ?
C3a C6a C6 C5 -11.80(10) ?
